data_7249452
loop_
_publ_author_name
'Gw\'o\'zd\'z, Magdalena'
'Markiewicz, Marta'
'Stolte, Stefan'
'Chrobok, Anna'
'Turner, David R.'
'Matuszek, Karolina'
'Brz\;eczek-Szafran, Alina'

_publ_section_title
;
 Biomass-derived polyol esters as sustainable phase change materials for
 renewable energy storage
;
_journal_issue 22
_journal_name_full 'Green Chemistry'
_journal_page_first 11259
_journal_page_last 11271
_journal_paper_doi 10.1039/D4GC03460K
_journal_volume 26
_journal_year 2024
_chemical_absolute_configuration unk
_chemical_formula_moiety 'C40 H78 O6'
_chemical_formula_sum 'C40 H78 O6'
_chemical_formula_weight 655.02
_chemical_melting_point 355
_space_group_crystal_system monoclinic
_space_group_IT_number 5
_space_group_name_Hall 'C 2y'
_space_group_name_H-M_alt 'C 1 2 1'
_atom_sites_solution_hydrogens geom
_audit_creation_date 2024-07-01
_audit_creation_method
;
Olex2 1.5
(compiled 2023.08.24 svn.re1ec1418 for OlexSys, GUI svn.r6817)
;
_audit_update_record
;
2024-07-11 deposited with the CCDC.	2024-09-17 downloaded from the CCDC.
;
_cell_angle_alpha 90
_cell_angle_beta 93.13(3)
_cell_angle_gamma 90
_cell_formula_units_Z 4
_cell_length_a 18.197(4)
_cell_length_b 4.7630(10)
_cell_length_c 45.953(9)
_cell_measurement_reflns_used 1820
_cell_measurement_temperature 100(2)
_cell_measurement_theta_max 21.9
_cell_measurement_theta_min 4.8
_cell_volume 3976.9(14)
_computing_molecular_graphics 'Olex2 1.5 (Dolomanov et al., 2009)'
_computing_publication_material 'Olex2 1.5 (Dolomanov et al., 2009)'
_computing_structure_refinement 'SHELXL 2018/3 (Sheldrick, 2015)'
_computing_structure_solution 'SHELXT 2018/2 (Sheldrick, 2018)'
_diffrn_ambient_temperature 100(2)
_diffrn_measured_fraction_theta_full 0.955
_diffrn_measured_fraction_theta_max 0.955
_diffrn_measurement_device_type 'Dectris Eiger 16m'
_diffrn_measurement_method '\w scans'
_diffrn_radiation_monochromator graphite
_diffrn_radiation_type MoK\a
_diffrn_radiation_wavelength 0.71073
_diffrn_reflns_av_R_equivalents 0.1003
_diffrn_reflns_av_unetI/netI 0.0928
_diffrn_reflns_Laue_measured_fraction_full 0.955
_diffrn_reflns_Laue_measured_fraction_max 0.955
_diffrn_reflns_limit_h_max 21
_diffrn_reflns_limit_h_min -21
_diffrn_reflns_limit_k_max 5
_diffrn_reflns_limit_k_min -5
_diffrn_reflns_limit_l_max 54
_diffrn_reflns_limit_l_min -54
_diffrn_reflns_number 21441
_diffrn_reflns_point_group_measured_fraction_full 0.951
_diffrn_reflns_point_group_measured_fraction_max 0.951
_diffrn_reflns_theta_full 24.999
_diffrn_reflns_theta_max 24.999
_diffrn_reflns_theta_min 0.444
_diffrn_source Synchrotron
_exptl_absorpt_coefficient_mu 0.071
_exptl_absorpt_correction_type none
_exptl_crystal_colour colourless
_exptl_crystal_density_diffrn 1.094
_exptl_crystal_description needele
_exptl_crystal_F_000 1464
_refine_diff_density_max 0.473
_refine_diff_density_min -0.392
_refine_diff_density_rms 0.124
_refine_ls_abs_structure_details
;
 Flack x determined using 1271 quotients [(I+)-(I-)]/[(I+)+(I-)]
 (Parsons, Flack and Wagner, Acta Cryst. B69 (2013) 249-259).
;
_refine_ls_abs_structure_Flack 1.2(10)
_refine_ls_extinction_method none
_refine_ls_goodness_of_fit_ref 1.060
_refine_ls_hydrogen_treatment constr
_refine_ls_matrix_type full
_refine_ls_number_parameters 419
_refine_ls_number_reflns 6683
_refine_ls_number_restraints 1
_refine_ls_restrained_S_all 1.059
_refine_ls_R_factor_all 0.1170
_refine_ls_R_factor_gt 0.0812
_refine_ls_shift/su_max 0.000
_refine_ls_shift/su_mean 0.000
_refine_ls_structure_factor_coef Fsqd
_refine_ls_weighting_details 'w=1/[\s^2^(Fo^2^)+(0.1703P)^2^] where P=(Fo^2^+2Fc^2^)/3'
_refine_ls_weighting_scheme calc
_refine_ls_wR_factor_gt 0.2300
_refine_ls_wR_factor_ref 0.2764
_reflns_Friedel_coverage 0.761
_reflns_Friedel_fraction_full 0.946
_reflns_Friedel_fraction_max 0.946
_reflns_number_gt 4409
_reflns_number_total 6683
_reflns_threshold_expression 'I > 2\s(I)'
_cod_data_source_file d4gc03460k3.cif
_cod_data_source_block C18_TA_C18
_cod_depositor_comments
;
The following automatic conversions were performed:

data item '_chemical_melting_point' value '355K' was changed to '355'
-- the value should be numeric and without a unit designator.

Automatic conversion script
Id: cif_fix_values 8170 2020-07-09 18:12:32Z antanas 

 Adding full bibliography for 7249451--7249452.cif.
;
_cod_database_code 7249452
_shelx_shelxl_version_number 2018/3
_shelx_space_group_comment
;
The symmetry employed for this shelxl refinement is uniquely defined
by the following loop, which should always be used as a source of
symmetry information in preference to the above space-group names.
They are only intended as comments.
;
_olex2_refinement_description
;
1.a Ternary CH refined with riding coordinates:
 C1(H1A), C21(H21)
1.b Secondary CH2 refined with riding coordinates:
 C3(H3A,H3B), C4(H4A,H4B), C5(H5A,H5B), C6(H6A,H6B), C7(H7A,H7B), C8(H8A,H8B),
 C9(H9A,H9B), C10(H10A,H10B), C11(H11A,H11B), C12(H12A,H12B), C13(H13A,H13B),
 C14(H14A,H14B), C15(H15A,H15B), C16(H16A,H16B), C17(H17A,H17B), C18(H18A,H18B),
  C19(H19A,H19B), C23(H23A,H23B), C24(H24A,H24B), C25(H25A,H25B), C26(H26A,
 H26B), C27(H27A,H27B), C28(H28A,H28B), C29(H29A,H29B), C30(H30A,H30B),
 C31(H31A,H31B), C32(H32A,H32B), C33(H33A,H33B), C34(H34A,H34B), C35(H35A,H35B),
  C36(H36A,H36B), C37(H37A,H37B), C38(H38A,H38B), C39(H39A,H39B)
1.c Tetrahedral OH refined as rotating group:
 O1(H1), O4(H4)
1.d Idealised Me refined as rotating group:
 C20(H20A,H20B,H20C), C40(H40A,H40B,H40C)
;
_olex2_submission_special_instructions 'No special instructions were received'

loop_
_space_group_symop_operation_xyz
'x, y, z'
'-x, y, -z'
'x+1/2, y+1/2, z'
'-x+1/2, y+1/2, -z'

loop_
_atom_site_label
_atom_site_type_symbol
_atom_site_fract_x
_atom_site_fract_y
_atom_site_fract_z
_atom_site_U_iso_or_equiv
_atom_site_adp_type
_atom_site_occupancy
_atom_site_site_symmetry_order
_atom_site_calc_flag
_atom_site_refinement_flags_posn
_atom_site_refinement_flags_adp
_atom_site_refinement_flags_occupancy
_atom_site_disorder_assembly
_atom_site_disorder_group
O1 O 0.3378(2) 0.5304(10) 0.02667(9) 0.0602(10) Uani 1 1 d . . . . .
H1 H 0.298793 0.450350 0.029289 0.090 Uiso 1 1 calc R U . . .
O2 O 0.3655(2) 0.1641(10) 0.06962(9) 0.0608(10) Uani 1 1 d . . . . .
O3 O 0.46394(19) -0.0058(10) 0.04845(8) 0.0547(10) Uani 1 1 d . . . . .
O4 O 0.3034(2) 0.0066(10) 0.00019(9) 0.0585(10) Uani 1 1 d . . . . .
H4 H 0.311165 -0.152629 0.006401 0.088 Uiso 1 1 calc R U . . .
O5 O 0.3997(2) 0.5203(10) -0.03605(8) 0.0630(11) Uani 1 1 d . . . . .
O6 O 0.3123(2) 0.2132(9) -0.05082(8) 0.0562(10) Uani 1 1 d . . . . .
C1 C 0.3922(3) 0.3312(12) 0.02191(12) 0.0516(14) Uani 1 1 d . . . . .
H1A H 0.438235 0.428546 0.018297 0.062 Uiso 1 1 calc R U . . .
C2 C 0.4035(3) 0.1525(13) 0.04943(13) 0.0528(13) Uani 1 1 d . . . . .
C3 C 0.4814(3) -0.1684(13) 0.07506(12) 0.0543(14) Uani 1 1 d . . . . .
H3A H 0.515199 -0.318720 0.070847 0.065 Uiso 1 1 calc R U . . .
H3B H 0.436775 -0.252203 0.081752 0.065 Uiso 1 1 calc R U . . .
C4 C 0.5156(3) 0.0166(14) 0.09854(13) 0.0605(15) Uani 1 1 d . . . . .
H4A H 0.478303 0.142125 0.105426 0.073 Uiso 1 1 calc R U . . .
H4B H 0.553538 0.130637 0.090392 0.073 Uiso 1 1 calc R U . . .
C5 C 0.5491(3) -0.1497(11) 0.12421(13) 0.0502(13) Uani 1 1 d . . . . .
H5A H 0.511235 -0.266010 0.132071 0.060 Uiso 1 1 calc R U . . .
H5B H 0.586744 -0.273456 0.117275 0.060 Uiso 1 1 calc R U . . .
C6 C 0.5832(3) 0.0329(12) 0.14849(12) 0.0481(13) Uani 1 1 d . . . . .
H6A H 0.614955 0.170696 0.140034 0.058 Uiso 1 1 calc R U . . .
H6B H 0.544151 0.133984 0.157547 0.058 Uiso 1 1 calc R U . . .
C7 C 0.6274(3) -0.1282(10) 0.17186(12) 0.0449(12) Uani 1 1 d . . . . .
H7A H 0.595384 -0.264002 0.180471 0.054 Uiso 1 1 calc R U . . .
H7B H 0.665861 -0.231758 0.162707 0.054 Uiso 1 1 calc R U . . .
C8 C 0.6627(3) 0.0515(10) 0.19598(12) 0.0459(12) Uani 1 1 d . . . . .
H8A H 0.624201 0.144900 0.206113 0.055 Uiso 1 1 calc R U . . .
H8B H 0.692286 0.195477 0.187346 0.055 Uiso 1 1 calc R U . . .
C9 C 0.7111(3) -0.1133(10) 0.21807(12) 0.0445(12) Uani 1 1 d . . . . .
H9A H 0.681335 -0.256586 0.226719 0.053 Uiso 1 1 calc R U . . .
H9B H 0.749255 -0.207912 0.207848 0.053 Uiso 1 1 calc R U . . .
C10 C 0.7472(3) 0.0631(10) 0.24222(12) 0.0434(12) Uani 1 1 d . . . . .
H10A H 0.709172 0.155309 0.252715 0.052 Uiso 1 1 calc R U . . .
H10B H 0.776588 0.207933 0.233634 0.052 Uiso 1 1 calc R U . . .
C11 C 0.7961(3) -0.1051(10) 0.26375(12) 0.0437(12) Uani 1 1 d . . . . .
H11A H 0.766682 -0.250552 0.272214 0.052 Uiso 1 1 calc R U . . .
H11B H 0.834140 -0.196834 0.253215 0.052 Uiso 1 1 calc R U . . .
C12 C 0.8325(3) 0.0690(10) 0.28822(12) 0.0434(12) Uani 1 1 d . . . . .
H12A H 0.794541 0.160386 0.298811 0.052 Uiso 1 1 calc R U . . .
H12B H 0.861953 0.214599 0.279783 0.052 Uiso 1 1 calc R U . . .
C13 C 0.8817(3) -0.1019(11) 0.30970(12) 0.0428(12) Uani 1 1 d . . . . .
H13A H 0.852209 -0.247631 0.318108 0.051 Uiso 1 1 calc R U . . .
H13B H 0.919628 -0.193198 0.299097 0.051 Uiso 1 1 calc R U . . .
C14 C 0.9181(3) 0.0713(10) 0.33421(12) 0.0429(12) Uani 1 1 d . . . . .
H14A H 0.880182 0.163622 0.344757 0.051 Uiso 1 1 calc R U . . .
H14B H 0.947868 0.216267 0.325828 0.051 Uiso 1 1 calc R U . . .
C15 C 0.9666(3) -0.1003(10) 0.35565(12) 0.0435(12) Uani 1 1 d . . . . .
H15A H 0.936866 -0.246275 0.363882 0.052 Uiso 1 1 calc R U . . .
H15B H 1.004683 -0.191489 0.345100 0.052 Uiso 1 1 calc R U . . .
C16 C 1.0027(3) 0.0707(9) 0.38034(12) 0.0447(13) Uani 1 1 d . . . . .
H16A H 0.964659 0.160814 0.390987 0.054 Uiso 1 1 calc R U . . .
H16B H 1.032245 0.217343 0.372121 0.054 Uiso 1 1 calc R U . . .
C17 C 1.0516(3) -0.1018(10) 0.40162(11) 0.0440(12) Uani 1 1 d . . . . .
H17A H 1.022069 -0.249006 0.409747 0.053 Uiso 1 1 calc R U . . .
H17B H 1.089711 -0.191383 0.390962 0.053 Uiso 1 1 calc R U . . .
C18 C 1.0877(3) 0.0674(10) 0.42646(12) 0.0474(13) Uani 1 1 d . . . . .
H18A H 1.116393 0.217098 0.418342 0.057 Uiso 1 1 calc R U . . .
H18B H 1.049572 0.153697 0.437388 0.057 Uiso 1 1 calc R U . . .
C19 C 1.1375(3) -0.1032(12) 0.44723(12) 0.0512(13) Uani 1 1 d . . . . .
H19A H 1.174921 -0.193131 0.436232 0.061 Uiso 1 1 calc R U . . .
H19B H 1.108544 -0.250065 0.455715 0.061 Uiso 1 1 calc R U . . .
C20 C 1.1750(3) 0.0676(13) 0.47166(12) 0.0592(15) Uani 1 1 d . . . . .
H20A H 1.206921 -0.052132 0.483457 0.089 Uiso 1 1 calc R U . . .
H20B H 1.138474 0.147733 0.483464 0.089 Uiso 1 1 calc R U . . .
H20C H 1.203390 0.215043 0.463506 0.089 Uiso 1 1 calc R U . . .
C21 C 0.3710(3) 0.1396(12) -0.00446(13) 0.0524(14) Uani 1 1 d . . . . .
H21 H 0.409264 -0.002665 -0.006515 0.063 Uiso 1 1 calc R U . . .
C22 C 0.3641(3) 0.3188(12) -0.03194(13) 0.0489(13) Uani 1 1 d . . . . .
C23 C 0.2949(3) 0.3735(12) -0.07749(12) 0.0511(14) Uani 1 1 d . . . . .
H23A H 0.339854 0.426706 -0.086490 0.061 Uiso 1 1 calc R U . . .
H23B H 0.268206 0.542946 -0.073016 0.061 Uiso 1 1 calc R U . . .
C24 C 0.2483(3) 0.1887(12) -0.09791(13) 0.0497(13) Uani 1 1 d . . . . .
H24A H 0.207738 0.112962 -0.087521 0.060 Uiso 1 1 calc R U . . .
H24B H 0.277812 0.032234 -0.104069 0.060 Uiso 1 1 calc R U . . .
C25 C 0.2177(3) 0.3457(11) -0.12466(12) 0.0485(13) Uani 1 1 d . . . . .
H25A H 0.258398 0.418894 -0.135141 0.058 Uiso 1 1 calc R U . . .
H25B H 0.189072 0.504330 -0.118409 0.058 Uiso 1 1 calc R U . . .
C26 C 0.1695(3) 0.1656(11) -0.14526(12) 0.0472(13) Uani 1 1 d . . . . .
H26A H 0.199384 0.016638 -0.152865 0.057 Uiso 1 1 calc R U . . .
H26B H 0.131501 0.078583 -0.134335 0.057 Uiso 1 1 calc R U . . .
C27 C 0.1334(3) 0.3268(11) -0.17061(12) 0.0469(13) Uani 1 1 d . . . . .
H27A H 0.171532 0.415852 -0.181297 0.056 Uiso 1 1 calc R U . . .
H27B H 0.103276 0.474524 -0.162919 0.056 Uiso 1 1 calc R U . . .
C28 C 0.0855(3) 0.1509(11) -0.19177(12) 0.0461(13) Uani 1 1 d . . . . .
H28A H 0.115635 0.004917 -0.199775 0.055 Uiso 1 1 calc R U . . .
H28B H 0.047583 0.059886 -0.181121 0.055 Uiso 1 1 calc R U . . .
C29 C 0.0490(3) 0.3183(10) -0.21676(12) 0.0440(12) Uani 1 1 d . . . . .
H29A H 0.087091 0.408684 -0.227403 0.053 Uiso 1 1 calc R U . . .
H29B H 0.019264 0.464999 -0.208697 0.053 Uiso 1 1 calc R U . . .
C30 C 0.0005(3) 0.1450(11) -0.23813(12) 0.0442(12) Uani 1 1 d . . . . .
H30A H 0.030255 -0.001029 -0.246313 0.053 Uiso 1 1 calc R U . . .
H30B H -0.037515 0.054078 -0.227516 0.053 Uiso 1 1 calc R U . . .
C31 C -0.0358(3) 0.3146(10) -0.26286(12) 0.0435(12) Uani 1 1 d . . . . .
H31A H 0.002265 0.405447 -0.273444 0.052 Uiso 1 1 calc R U . . .
H31B H -0.065430 0.460898 -0.254638 0.052 Uiso 1 1 calc R U . . .
C32 C -0.0844(3) 0.1442(11) -0.28426(12) 0.0436(12) Uani 1 1 d . . . . .
H32A H -0.054746 -0.001276 -0.292604 0.052 Uiso 1 1 calc R U . . .
H32B H -0.122348 0.052545 -0.273684 0.052 Uiso 1 1 calc R U . . .
C33 C -0.1209(3) 0.3159(10) -0.30884(12) 0.0436(12) Uani 1 1 d . . . . .
H33A H -0.082861 0.406813 -0.319462 0.052 Uiso 1 1 calc R U . . .
H33B H -0.150227 0.462187 -0.300472 0.052 Uiso 1 1 calc R U . . .
C34 C -0.1700(3) 0.1469(11) -0.33027(12) 0.0446(12) Uani 1 1 d . . . . .
H34A H -0.140703 0.000374 -0.338641 0.054 Uiso 1 1 calc R U . . .
H34B H -0.208144 0.056555 -0.319697 0.054 Uiso 1 1 calc R U . . .
C35 C -0.2059(3) 0.3195(10) -0.35470(12) 0.0444(12) Uani 1 1 d . . . . .
H35A H -0.167583 0.408823 -0.365316 0.053 Uiso 1 1 calc R U . . .
H35B H -0.234694 0.467031 -0.346284 0.053 Uiso 1 1 calc R U . . .
C36 C -0.2556(3) 0.1537(11) -0.37620(12) 0.0448(12) Uani 1 1 d . . . . .
H36A H -0.226876 0.005738 -0.384602 0.054 Uiso 1 1 calc R U . . .
H36B H -0.294080 0.065088 -0.365636 0.054 Uiso 1 1 calc R U . . .
C37 C -0.2910(3) 0.3282(11) -0.40064(12) 0.0464(13) Uani 1 1 d . . . . .
H37A H -0.320118 0.474905 -0.392213 0.056 Uiso 1 1 calc R U . . .
H37B H -0.252506 0.418509 -0.411032 0.056 Uiso 1 1 calc R U . . .
C38 C -0.3398(3) 0.1649(12) -0.42225(12) 0.0482(13) Uani 1 1 d . . . . .
H38A H -0.378391 0.074715 -0.411882 0.058 Uiso 1 1 calc R U . . .
H38B H -0.310763 0.018243 -0.430699 0.058 Uiso 1 1 calc R U . . .
C39 C -0.3751(3) 0.3404(12) -0.44664(12) 0.0519(13) Uani 1 1 d . . . . .
H39A H -0.336666 0.437297 -0.456499 0.062 Uiso 1 1 calc R U . . .
H39B H -0.405992 0.481763 -0.438280 0.062 Uiso 1 1 calc R U . . .
C40 C -0.4213(4) 0.1725(16) -0.46896(14) 0.0691(17) Uani 1 1 d . . . . .
H40A H -0.457598 0.066711 -0.459266 0.104 Uiso 1 1 calc R U . . .
H40B H -0.390093 0.046338 -0.478947 0.104 Uiso 1 1 calc R U . . .
H40C H -0.445270 0.298099 -0.482766 0.104 Uiso 1 1 calc R U . . .

loop_
_atom_site_aniso_label
_atom_site_aniso_U_11
_atom_site_aniso_U_22
_atom_site_aniso_U_33
_atom_site_aniso_U_23
_atom_site_aniso_U_13
_atom_site_aniso_U_12
O1 0.062(2) 0.0423(17) 0.076(3) 0.001(2) 0.007(2) 0.0032(19)
O2 0.065(2) 0.057(2) 0.061(3) 0.000(2) 0.012(2) 0.003(2)
O3 0.057(2) 0.055(2) 0.053(2) 0.0027(19) 0.0073(17) 0.0069(19)
O4 0.062(2) 0.050(2) 0.063(2) 0.007(2) 0.0003(17) -0.008(2)
O5 0.068(2) 0.057(2) 0.064(3) 0.007(2) 0.0010(19) -0.013(2)
O6 0.061(2) 0.047(2) 0.060(2) 0.0091(18) -0.0024(19) -0.0062(19)
C1 0.051(3) 0.037(3) 0.067(4) 0.003(2) 0.012(3) -0.003(2)
C2 0.059(3) 0.042(3) 0.059(3) -0.005(3) 0.015(3) -0.005(3)
C3 0.058(3) 0.048(3) 0.057(3) 0.006(3) 0.004(3) 0.004(3)
C4 0.067(4) 0.048(3) 0.066(4) 0.010(3) -0.001(3) -0.007(3)
C5 0.051(3) 0.042(3) 0.058(3) 0.003(2) 0.007(2) 0.004(2)
C6 0.050(3) 0.039(3) 0.056(3) -0.001(3) 0.009(2) -0.001(2)
C7 0.047(3) 0.037(3) 0.051(3) 0.002(2) 0.007(2) 0.004(2)
C8 0.047(3) 0.034(3) 0.058(3) -0.001(2) 0.012(2) 0.003(2)
C9 0.045(3) 0.035(3) 0.054(3) 0.000(2) 0.008(2) 0.002(2)
C10 0.044(3) 0.033(3) 0.054(3) -0.003(2) 0.008(2) 0.004(2)
C11 0.045(3) 0.035(3) 0.052(3) 0.000(2) 0.008(2) 0.000(2)
C12 0.047(3) 0.033(3) 0.050(3) -0.001(2) 0.007(2) 0.003(2)
C13 0.045(3) 0.035(2) 0.049(3) 0.000(2) 0.006(2) 0.002(2)
C14 0.045(3) 0.030(3) 0.054(3) -0.001(2) 0.008(2) 0.002(2)
C15 0.042(3) 0.035(2) 0.054(3) -0.001(2) 0.005(2) 0.000(2)
C16 0.049(3) 0.031(3) 0.055(3) -0.002(2) 0.007(2) 0.001(2)
C17 0.044(3) 0.037(2) 0.051(3) -0.002(2) 0.004(2) 0.000(2)
C18 0.052(3) 0.037(3) 0.055(3) -0.004(2) 0.008(2) 0.000(2)
C19 0.053(3) 0.048(3) 0.053(3) -0.002(2) 0.003(2) 0.000(2)
C20 0.068(3) 0.058(3) 0.052(3) 0.000(3) 0.004(3) -0.002(3)
C21 0.050(3) 0.036(2) 0.071(4) 0.003(3) 0.004(3) -0.001(2)
C22 0.046(3) 0.041(3) 0.060(3) -0.001(2) 0.007(2) 0.000(2)
C23 0.045(3) 0.050(3) 0.059(4) 0.010(3) 0.006(3) -0.004(2)
C24 0.041(3) 0.043(3) 0.066(3) 0.007(3) 0.006(2) 0.000(2)
C25 0.050(3) 0.043(3) 0.053(3) 0.007(2) 0.010(2) -0.004(2)
C26 0.048(3) 0.040(3) 0.055(3) 0.004(2) 0.007(2) 0.001(2)
C27 0.048(3) 0.036(2) 0.057(3) 0.000(2) 0.009(2) -0.002(2)
C28 0.045(3) 0.037(3) 0.057(3) 0.004(2) 0.005(2) 0.001(2)
C29 0.046(3) 0.031(2) 0.056(3) -0.001(2) 0.008(2) -0.002(2)
C30 0.043(3) 0.035(2) 0.055(3) 0.002(2) 0.006(2) 0.000(2)
C31 0.046(3) 0.031(2) 0.053(3) 0.000(2) 0.007(2) -0.001(2)
C32 0.044(3) 0.033(2) 0.054(3) 0.002(2) 0.008(2) 0.000(2)
C33 0.045(3) 0.032(2) 0.054(3) 0.001(2) 0.009(2) 0.000(2)
C34 0.046(3) 0.037(3) 0.051(3) 0.002(2) 0.009(2) 0.003(2)
C35 0.049(3) 0.034(2) 0.051(3) 0.001(2) 0.009(2) 0.000(2)
C36 0.048(3) 0.038(3) 0.049(3) 0.001(2) 0.007(2) -0.002(2)
C37 0.049(3) 0.038(3) 0.053(3) 0.001(2) 0.009(2) 0.000(2)
C38 0.048(3) 0.047(3) 0.050(3) 0.001(3) 0.006(2) -0.001(3)
C39 0.051(3) 0.054(3) 0.051(3) 0.003(3) 0.005(2) 0.003(3)
C40 0.066(4) 0.083(4) 0.058(4) 0.001(4) -0.001(3) -0.004(4)

loop_
_atom_type_symbol
_atom_type_description
_atom_type_scat_dispersion_real
_atom_type_scat_dispersion_imag
_atom_type_scat_source
C C 0.0033 0.0016 'International Tables Vol C Tables 4.2.6.8 and 6.1.1.4'
H H 0.0000 0.0000 'International Tables Vol C Tables 4.2.6.8 and 6.1.1.4'
O O 0.0106 0.0060 'International Tables Vol C Tables 4.2.6.8 and 6.1.1.4'

loop_
_geom_angle_atom_site_label_1
_geom_angle_atom_site_label_2
_geom_angle_atom_site_label_3
_geom_angle
_geom_angle_site_symmetry_1
_geom_angle_site_symmetry_3
_geom_angle_publ_flag
C1 O1 H1 109.5 . . ?
C2 O3 C3 114.3(4) . . ?
C21 O4 H4 109.5 . . ?
C22 O6 C23 117.2(4) . . ?
O1 C1 H1A 109.0 . . ?
O1 C1 C2 108.3(4) . . ?
O1 C1 C21 112.0(4) . . ?
C2 C1 H1A 109.0 . . ?
C2 C1 C21 109.6(4) . . ?
C21 C1 H1A 109.0 . . ?
O2 C2 O3 124.6(6) . . ?
O2 C2 C1 124.1(5) . . ?
O3 C2 C1 111.1(4) . . ?
O3 C3 H3A 109.5 . . ?
O3 C3 H3B 109.5 . . ?
O3 C3 C4 110.6(5) . . ?
H3A C3 H3B 108.1 . . ?
C4 C3 H3A 109.5 . . ?
C4 C3 H3B 109.5 . . ?
C3 C4 H4A 109.1 . . ?
C3 C4 H4B 109.1 . . ?
C3 C4 C5 112.6(5) . . ?
H4A C4 H4B 107.8 . . ?
C5 C4 H4A 109.1 . . ?
C5 C4 H4B 109.1 . . ?
C4 C5 H5A 108.8 . . ?
C4 C5 H5B 108.8 . . ?
H5A C5 H5B 107.7 . . ?
C6 C5 C4 113.7(5) . . ?
C6 C5 H5A 108.8 . . ?
C6 C5 H5B 108.8 . . ?
C5 C6 H6A 108.7 . . ?
C5 C6 H6B 108.7 . . ?
H6A C6 H6B 107.6 . . ?
C7 C6 C5 114.2(4) . . ?
C7 C6 H6A 108.7 . . ?
C7 C6 H6B 108.7 . . ?
C6 C7 H7A 108.6 . . ?
C6 C7 H7B 108.6 . . ?
H7A C7 H7B 107.5 . . ?
C8 C7 C6 114.8(4) . . ?
C8 C7 H7A 108.6 . . ?
C8 C7 H7B 108.6 . . ?
C7 C8 H8A 108.8 . . ?
C7 C8 H8B 108.8 . . ?
C7 C8 C9 113.7(4) . . ?
H8A C8 H8B 107.7 . . ?
C9 C8 H8A 108.8 . . ?
C9 C8 H8B 108.8 . . ?
C8 C9 H9A 108.6 . . ?
C8 C9 H9B 108.6 . . ?
H9A C9 H9B 107.6 . . ?
C10 C9 C8 114.5(4) . . ?
C10 C9 H9A 108.6 . . ?
C10 C9 H9B 108.6 . . ?
C9 C10 H10A 108.9 . . ?
C9 C10 H10B 108.9 . . ?
C9 C10 C11 113.6(4) . . ?
H10A C10 H10B 107.7 . . ?
C11 C10 H10A 108.9 . . ?
C11 C10 H10B 108.9 . . ?
C10 C11 H11A 108.7 . . ?
C10 C11 H11B 108.7 . . ?
H11A C11 H11B 107.6 . . ?
C12 C11 C10 114.2(4) . . ?
C12 C11 H11A 108.7 . . ?
C12 C11 H11B 108.7 . . ?
C11 C12 H12A 108.8 . . ?
C11 C12 H12B 108.8 . . ?
C11 C12 C13 113.8(4) . . ?
H12A C12 H12B 107.7 . . ?
C13 C12 H12A 108.8 . . ?
C13 C12 H12B 108.8 . . ?
C12 C13 H13A 108.8 . . ?
C12 C13 H13B 108.8 . . ?
H13A C13 H13B 107.7 . . ?
C14 C13 C12 113.9(4) . . ?
C14 C13 H13A 108.8 . . ?
C14 C13 H13B 108.8 . . ?
C13 C14 H14A 108.8 . . ?
C13 C14 H14B 108.8 . . ?
C13 C14 C15 113.7(4) . . ?
H14A C14 H14B 107.7 . . ?
C15 C14 H14A 108.8 . . ?
C15 C14 H14B 108.8 . . ?
C14 C15 H15A 108.7 . . ?
C14 C15 H15B 108.7 . . ?
H15A C15 H15B 107.6 . . ?
C16 C15 C14 114.0(4) . . ?
C16 C15 H15A 108.7 . . ?
C16 C15 H15B 108.7 . . ?
C15 C16 H16A 108.8 . . ?
C15 C16 H16B 108.8 . . ?
C15 C16 C17 113.8(4) . . ?
H16A C16 H16B 107.7 . . ?
C17 C16 H16A 108.8 . . ?
C17 C16 H16B 108.8 . . ?
C16 C17 H17A 108.7 . . ?
C16 C17 H17B 108.7 . . ?
H17A C17 H17B 107.6 . . ?
C18 C17 C16 114.2(4) . . ?
C18 C17 H17A 108.7 . . ?
C18 C17 H17B 108.7 . . ?
C17 C18 H18A 108.7 . . ?
C17 C18 H18B 108.7 . . ?
H18A C18 H18B 107.6 . . ?
C19 C18 C17 114.1(4) . . ?
C19 C18 H18A 108.7 . . ?
C19 C18 H18B 108.7 . . ?
C18 C19 H19A 108.7 . . ?
C18 C19 H19B 108.7 . . ?
C18 C19 C20 114.1(4) . . ?
H19A C19 H19B 107.6 . . ?
C20 C19 H19A 108.7 . . ?
C20 C19 H19B 108.7 . . ?
C19 C20 H20A 109.5 . . ?
C19 C20 H20B 109.5 . . ?
C19 C20 H20C 109.5 . . ?
H20A C20 H20B 109.5 . . ?
H20A C20 H20C 109.5 . . ?
H20B C20 H20C 109.5 . . ?
O4 C21 C1 109.1(5) . . ?
O4 C21 H21 109.6 . . ?
O4 C21 C22 110.1(4) . . ?
C1 C21 H21 109.6 . . ?
C22 C21 C1 108.9(4) . . ?
C22 C21 H21 109.6 . . ?
O5 C22 O6 125.0(5) . . ?
O5 C22 C21 124.6(5) . . ?
O6 C22 C21 110.4(4) . . ?
O6 C23 H23A 110.2 . . ?
O6 C23 H23B 110.2 . . ?
O6 C23 C24 107.7(4) . . ?
H23A C23 H23B 108.5 . . ?
C24 C23 H23A 110.2 . . ?
C24 C23 H23B 110.2 . . ?
C23 C24 H24A 109.1 . . ?
C23 C24 H24B 109.1 . . ?
C23 C24 C25 112.6(4) . . ?
H24A C24 H24B 107.8 . . ?
C25 C24 H24A 109.1 . . ?
C25 C24 H24B 109.1 . . ?
C24 C25 H25A 108.9 . . ?
C24 C25 H25B 108.9 . . ?
C24 C25 C26 113.6(4) . . ?
H25A C25 H25B 107.7 . . ?
C26 C25 H25A 108.9 . . ?
C26 C25 H25B 108.9 . . ?
C25 C26 H26A 108.8 . . ?
C25 C26 H26B 108.8 . . ?
H26A C26 H26B 107.7 . . ?
C27 C26 C25 113.8(4) . . ?
C27 C26 H26A 108.8 . . ?
C27 C26 H26B 108.8 . . ?
C26 C27 H27A 108.5 . . ?
C26 C27 H27B 108.5 . . ?
C26 C27 C28 115.0(4) . . ?
H27A C27 H27B 107.5 . . ?
C28 C27 H27A 108.5 . . ?
C28 C27 H27B 108.5 . . ?
C27 C28 H28A 108.8 . . ?
C27 C28 H28B 108.8 . . ?
H28A C28 H28B 107.7 . . ?
C29 C28 C27 113.9(4) . . ?
C29 C28 H28A 108.8 . . ?
C29 C28 H28B 108.8 . . ?
C28 C29 H29A 108.6 . . ?
C28 C29 H29B 108.6 . . ?
C28 C29 C30 114.6(4) . . ?
H29A C29 H29B 107.6 . . ?
C30 C29 H29A 108.6 . . ?
C30 C29 H29B 108.6 . . ?
C29 C30 H30A 108.7 . . ?
C29 C30 H30B 108.7 . . ?
H30A C30 H30B 107.6 . . ?
C31 C30 C29 114.0(4) . . ?
C31 C30 H30A 108.7 . . ?
C31 C30 H30B 108.7 . . ?
C30 C31 H31A 108.6 . . ?
C30 C31 H31B 108.6 . . ?
C30 C31 C32 114.5(4) . . ?
H31A C31 H31B 107.6 . . ?
C32 C31 H31A 108.6 . . ?
C32 C31 H31B 108.6 . . ?
C31 C32 H32A 108.7 . . ?
C31 C32 H32B 108.7 . . ?
H32A C32 H32B 107.6 . . ?
C33 C32 C31 114.2(4) . . ?
C33 C32 H32A 108.7 . . ?
C33 C32 H32B 108.7 . . ?
C32 C33 H33A 108.7 . . ?
C32 C33 H33B 108.7 . . ?
C32 C33 C34 114.4(4) . . ?
H33A C33 H33B 107.6 . . ?
C34 C33 H33A 108.7 . . ?
C34 C33 H33B 108.7 . . ?
C33 C34 H34A 108.7 . . ?
C33 C34 H34B 108.7 . . ?
H34A C34 H34B 107.6 . . ?
C35 C34 C33 114.0(4) . . ?
C35 C34 H34A 108.7 . . ?
C35 C34 H34B 108.7 . . ?
C34 C35 H35A 108.6 . . ?
C34 C35 H35B 108.6 . . ?
C34 C35 C36 114.6(4) . . ?
H35A C35 H35B 107.6 . . ?
C36 C35 H35A 108.6 . . ?
C36 C35 H35B 108.6 . . ?
C35 C36 H36A 108.7 . . ?
C35 C36 H36B 108.7 . . ?
H36A C36 H36B 107.6 . . ?
C37 C36 C35 114.2(4) . . ?
C37 C36 H36A 108.7 . . ?
C37 C36 H36B 108.7 . . ?
C36 C37 H37A 108.6 . . ?
C36 C37 H37B 108.6 . . ?
H37A C37 H37B 107.6 . . ?
C38 C37 C36 114.6(4) . . ?
C38 C37 H37A 108.6 . . ?
C38 C37 H37B 108.6 . . ?
C37 C38 H38A 108.7 . . ?
C37 C38 H38B 108.7 . . ?
C37 C38 C39 114.4(4) . . ?
H38A C38 H38B 107.6 . . ?
C39 C38 H38A 108.7 . . ?
C39 C38 H38B 108.7 . . ?
C38 C39 H39A 108.8 . . ?
C38 C39 H39B 108.8 . . ?
C38 C39 C40 114.0(5) . . ?
H39A C39 H39B 107.7 . . ?
C40 C39 H39A 108.8 . . ?
C40 C39 H39B 108.8 . . ?
C39 C40 H40A 109.5 . . ?
C39 C40 H40B 109.5 . . ?
C39 C40 H40C 109.5 . . ?
H40A C40 H40B 109.5 . . ?
H40A C40 H40C 109.5 . . ?
H40B C40 H40C 109.5 . . ?

loop_
_geom_bond_atom_site_label_1
_geom_bond_atom_site_label_2
_geom_bond_distance
_geom_bond_site_symmetry_2
_geom_bond_publ_flag
O1 H1 0.8200 . ?
O1 C1 1.397(6) . ?
O2 C2 1.189(6) . ?
O3 C2 1.335(7) . ?
O3 C3 1.467(6) . ?
O4 H4 0.8200 . ?
O4 C21 1.410(6) . ?
O5 C22 1.179(6) . ?
O6 C22 1.343(6) . ?
O6 C23 1.464(6) . ?
C1 H1A 0.9800 . ?
C1 C2 1.529(8) . ?
C1 C21 1.549(8) . ?
C3 H3A 0.9700 . ?
C3 H3B 0.9700 . ?
C3 C4 1.502(8) . ?
C4 H4A 0.9700 . ?
C4 H4B 0.9700 . ?
C4 C5 1.521(8) . ?
C5 H5A 0.9700 . ?
C5 H5B 0.9700 . ?
C5 C6 1.520(7) . ?
C6 H6A 0.9700 . ?
C6 H6B 0.9700 . ?
C6 C7 1.515(7) . ?
C7 H7A 0.9700 . ?
C7 H7B 0.9700 . ?
C7 C8 1.515(7) . ?
C8 H8A 0.9700 . ?
C8 H8B 0.9700 . ?
C8 C9 1.525(7) . ?
C9 H9A 0.9700 . ?
C9 H9B 0.9700 . ?
C9 C10 1.513(7) . ?
C10 H10A 0.9700 . ?
C10 H10B 0.9700 . ?
C10 C11 1.522(7) . ?
C11 H11A 0.9700 . ?
C11 H11B 0.9700 . ?
C11 C12 1.520(7) . ?
C12 H12A 0.9700 . ?
C12 H12B 0.9700 . ?
C12 C13 1.530(6) . ?
C13 H13A 0.9700 . ?
C13 H13B 0.9700 . ?
C13 C14 1.519(6) . ?
C14 H14A 0.9700 . ?
C14 H14B 0.9700 . ?
C14 C15 1.524(6) . ?
C15 H15A 0.9700 . ?
C15 H15B 0.9700 . ?
C15 C16 1.517(7) . ?
C16 H16A 0.9700 . ?
C16 H16B 0.9700 . ?
C16 C17 1.525(7) . ?
C17 H17A 0.9700 . ?
C17 H17B 0.9700 . ?
C17 C18 1.518(7) . ?
C18 H18A 0.9700 . ?
C18 H18B 0.9700 . ?
C18 C19 1.515(7) . ?
C19 H19A 0.9700 . ?
C19 H19B 0.9700 . ?
C19 C20 1.518(7) . ?
C20 H20A 0.9600 . ?
C20 H20B 0.9600 . ?
C20 H20C 0.9600 . ?
C21 H21 0.9800 . ?
C21 C22 1.524(8) . ?
C23 H23A 0.9700 . ?
C23 H23B 0.9700 . ?
C23 C24 1.513(7) . ?
C24 H24A 0.9700 . ?
C24 H24B 0.9700 . ?
C24 C25 1.518(7) . ?
C25 H25A 0.9700 . ?
C25 H25B 0.9700 . ?
C25 C26 1.520(7) . ?
C26 H26A 0.9700 . ?
C26 H26B 0.9700 . ?
C26 C27 1.515(7) . ?
C27 H27A 0.9700 . ?
C27 H27B 0.9700 . ?
C27 C28 1.521(7) . ?
C28 H28A 0.9700 . ?
C28 H28B 0.9700 . ?
C28 C29 1.521(7) . ?
C29 H29A 0.9700 . ?
C29 H29B 0.9700 . ?
C29 C30 1.527(7) . ?
C30 H30A 0.9700 . ?
C30 H30B 0.9700 . ?
C30 C31 1.516(7) . ?
C31 H31A 0.9700 . ?
C31 H31B 0.9700 . ?
C31 C32 1.520(7) . ?
C32 H32A 0.9700 . ?
C32 H32B 0.9700 . ?
C32 C33 1.518(7) . ?
C33 H33A 0.9700 . ?
C33 H33B 0.9700 . ?
C33 C34 1.523(7) . ?
C34 H34A 0.9700 . ?
C34 H34B 0.9700 . ?
C34 C35 1.511(7) . ?
C35 H35A 0.9700 . ?
C35 H35B 0.9700 . ?
C35 C36 1.524(7) . ?
C36 H36A 0.9700 . ?
C36 H36B 0.9700 . ?
C36 C37 1.513(7) . ?
C37 H37A 0.9700 . ?
C37 H37B 0.9700 . ?
C37 C38 1.511(7) . ?
C38 H38A 0.9700 . ?
C38 H38B 0.9700 . ?
C38 C39 1.513(7) . ?
C39 H39A 0.9700 . ?
C39 H39B 0.9700 . ?
C39 C40 1.518(8) . ?
C40 H40A 0.9600 . ?
C40 H40B 0.9600 . ?
C40 H40C 0.9600 . ?

loop_
_geom_torsion_atom_site_label_1
_geom_torsion_atom_site_label_2
_geom_torsion_atom_site_label_3
_geom_torsion_atom_site_label_4
_geom_torsion
_geom_torsion_site_symmetry_1
_geom_torsion_site_symmetry_2
_geom_torsion_site_symmetry_3
_geom_torsion_site_symmetry_4
_geom_torsion_publ_flag
O1 C1 C2 O2 8.3(8) . . . . ?
O1 C1 C2 O3 -168.2(4) . . . . ?
O1 C1 C21 O4 -57.3(5) . . . . ?
O1 C1 C21 C22 62.9(5) . . . . ?
O3 C3 C4 C5 -168.0(4) . . . . ?
O4 C21 C22 O5 152.6(5) . . . . ?
O4 C21 C22 O6 -28.0(6) . . . . ?
O6 C23 C24 C25 171.9(4) . . . . ?
C1 C21 C22 O5 33.0(7) . . . . ?
C1 C21 C22 O6 -147.7(4) . . . . ?
C2 O3 C3 C4 -77.1(5) . . . . ?
C2 C1 C21 O4 62.9(5) . . . . ?
C2 C1 C21 C22 -176.9(4) . . . . ?
C3 O3 C2 O2 -0.6(8) . . . . ?
C3 O3 C2 C1 175.9(4) . . . . ?
C3 C4 C5 C6 -179.2(4) . . . . ?
C4 C5 C6 C7 -170.6(4) . . . . ?
C5 C6 C7 C8 179.1(4) . . . . ?
C6 C7 C8 C9 -176.1(4) . . . . ?
C7 C8 C9 C10 179.6(4) . . . . ?
C8 C9 C10 C11 -179.2(4) . . . . ?
C9 C10 C11 C12 -179.8(4) . . . . ?
C10 C11 C12 C13 -179.9(4) . . . . ?
C11 C12 C13 C14 -180.0(4) . . . . ?
C12 C13 C14 C15 179.6(4) . . . . ?
C13 C14 C15 C16 -179.5(4) . . . . ?
C14 C15 C16 C17 -179.6(4) . . . . ?
C15 C16 C17 C18 -179.8(4) . . . . ?
C16 C17 C18 C19 -178.8(4) . . . . ?
C17 C18 C19 C20 178.6(4) . . . . ?
C21 C1 C2 O2 -114.1(6) . . . . ?
C21 C1 C2 O3 69.3(5) . . . . ?
C22 O6 C23 C24 168.3(4) . . . . ?
C23 O6 C22 O5 -5.1(8) . . . . ?
C23 O6 C22 C21 175.5(4) . . . . ?
C23 C24 C25 C26 -179.0(4) . . . . ?
C24 C25 C26 C27 174.9(4) . . . . ?
C25 C26 C27 C28 179.3(4) . . . . ?
C26 C27 C28 C29 179.2(4) . . . . ?
C27 C28 C29 C30 -179.7(4) . . . . ?
C28 C29 C30 C31 179.7(4) . . . . ?
C29 C30 C31 C32 -179.9(4) . . . . ?
C30 C31 C32 C33 179.7(4) . . . . ?
C31 C32 C33 C34 -179.7(4) . . . . ?
C32 C33 C34 C35 -179.8(4) . . . . ?
C33 C34 C35 C36 -179.6(4) . . . . ?
C34 C35 C36 C37 -179.8(4) . . . . ?
C35 C36 C37 C38 179.4(4) . . . . ?
C36 C37 C38 C39 -180.0(4) . . . . ?
C37 C38 C39 C40 177.4(4) . . . . ?
